data_4063281
loop_
_publ_author_name
'Mar\'ia Garc\'ia-Castro'
'Avelino Mart\'in'
'Miguel Mena'
'Carlos Y\'elamos'

_publ_section_title
;
 Group 13 and 14 Alkyl Derivatives of the Imido-Nitrido Metalloligand
 [{Ti(\h5-C5Me5)(\m-NH)}3(\m3-N)]
;
_journal_name_full Organometallics
_journal_page_first 408
_journal_page_last 416
_journal_paper_doi 10.1021/om060895+
_journal_volume 26
_journal_year 2007
_chemical_compound_source 'synthesis as described'
_chemical_formula_moiety 'C38 H59 Al1 Cl2 N4 Ti3'
_chemical_formula_sum 'C38 H59 Al Cl2 N4 Ti3'
_chemical_formula_weight 813.47
_chemical_name_systematic
;
 ?
;
_space_group_IT_number 14
_symmetry_cell_setting monoclinic
_symmetry_space_group_name_Hall '-P 2ybc'
_symmetry_space_group_name_H-M 'P 1 21/c 1'
_atom_sites_solution_hydrogens geom
_atom_sites_solution_primary direct
_atom_sites_solution_secondary difmap
_audit_conform_dict_location ftp://ftp.iucr.org/pub/cif_core.dic
_audit_conform_dict_name cif_core.dic
_audit_conform_dict_version 2.3
_audit_creation_date 2005-05-23T11:50:16-00:00
_audit_creation_method 'WinGX routine CIF_UPDATE'
_cell_angle_alpha 90.000(5)
_cell_angle_beta 103.730(5)
_cell_angle_gamma 90.000(5)
_cell_formula_units_Z 4
_cell_length_a 18.467(5)
_cell_length_b 11.320(5)
_cell_length_c 20.250(5)
_cell_measurement_reflns_used 97
_cell_measurement_temperature 150(2)
_cell_measurement_theta_max 18
_cell_measurement_theta_min 3.5
_cell_measurement_wavelength 0.71073
_cell_volume 4112(2)
_computing_cell_refinement 'Dirax/lsq (Duisenberg & Schreurs, 1989-2000)'
_computing_data_collection 'Collect (Nonius BV, 1997-2000)'
_computing_data_reduction 'EvalCCD (Duisenberg & Schreurs 1990-2000)'
_computing_molecular_graphics 'Ortep-3 for Windows (Farrugia, 1997)'
_computing_publication_material 'WinGX publication routines (Farrugia, 1999)'
_computing_structure_refinement 'SHELXL-97 (Sheldrick, 1997)'
_computing_structure_solution 'SIR97 (Giacovazzo, 1999)'
_diffrn_ambient_temperature 150(2)
_diffrn_detector 'CCD plate'
_diffrn_detector_area_resol_mean 9
_diffrn_measured_fraction_theta_full 0.997
_diffrn_measured_fraction_theta_max 0.997
_diffrn_measurement_device '95mm CCD camera on \k-goniostat'
_diffrn_measurement_device_type KappaCCD
_diffrn_measurement_method 'CCD rotation images, thick slices'
_diffrn_orient_matrix_type X=UH
_diffrn_orient_matrix_UB_11 0.01
_diffrn_orient_matrix_UB_12 0
_diffrn_orient_matrix_UB_13 0
_diffrn_orient_matrix_UB_21 0
_diffrn_orient_matrix_UB_22 0.01
_diffrn_orient_matrix_UB_23 0
_diffrn_orient_matrix_UB_31 0
_diffrn_orient_matrix_UB_32 0
_diffrn_orient_matrix_UB_33 0.01
_diffrn_radiation_monochromator graphite
_diffrn_radiation_probe x-ray
_diffrn_radiation_type MoK\a
_diffrn_radiation_wavelength 0.71069
_diffrn_reflns_av_R_equivalents 0.1506
_diffrn_reflns_av_unetI/netI 0.0648
_diffrn_reflns_limit_h_max 23
_diffrn_reflns_limit_h_min -23
_diffrn_reflns_limit_k_max 14
_diffrn_reflns_limit_k_min -14
_diffrn_reflns_limit_l_max 26
_diffrn_reflns_limit_l_min -26
_diffrn_reflns_number 82307
_diffrn_reflns_theta_full 27.52
_diffrn_reflns_theta_max 27.52
_diffrn_reflns_theta_min 3.15
_diffrn_source 'Enraf Nonius FR590'
_exptl_absorpt_coefficient_mu 0.751
_exptl_absorpt_correction_T_max 0.892
_exptl_absorpt_correction_T_min 0.7745
_exptl_absorpt_correction_type analytical
_exptl_absorpt_process_details
;
        (see. N.W. Alcock (1970). Cryst. Computing, p271)
;
_exptl_crystal_colour red
_exptl_crystal_density_diffrn 1.314
_exptl_crystal_density_method 'not measured'
_exptl_crystal_description prism
_exptl_crystal_F_000 1712
_exptl_crystal_size_max 0.673
_exptl_crystal_size_mid 0.423
_exptl_crystal_size_min 0.19
_refine_diff_density_max 0.499
_refine_diff_density_min -0.615
_refine_diff_density_rms 0.088
_refine_ls_extinction_coef 0.0037(4)
_refine_ls_extinction_expression Fc^*^=kFc[1+0.001xFc^2^\l^3^/sin(2\q)]^-1/4^
_refine_ls_extinction_method SHELXL
_refine_ls_goodness_of_fit_ref 1.056
_refine_ls_hydrogen_treatment constr
_refine_ls_matrix_type full
_refine_ls_number_parameters 446
_refine_ls_number_reflns 9442
_refine_ls_number_restraints 0
_refine_ls_restrained_S_all 1.056
_refine_ls_R_factor_all 0.0759
_refine_ls_R_factor_gt 0.0478
_refine_ls_shift/su_max 0.001
_refine_ls_shift/su_mean 0
_refine_ls_structure_factor_coef Fsqd
_refine_ls_weighting_details 'calc w=1/[\s^2^(Fo^2^)+(0.0394P)^2^+5.8416P] where P=(Fo^2^+2Fc^2^)/3'
_refine_ls_weighting_scheme calc
_refine_ls_wR_factor_gt 0.1086
_refine_ls_wR_factor_ref 0.1241
_reflns_number_gt 7084
_reflns_number_total 9442
_reflns_threshold_expression >2sigma(I)
_cod_original_sg_symbol_H-M 'P 21/c'
_cod_database_code 4063281

loop_
_symmetry_equiv_pos_as_xyz
'x, y, z'
'-x, y+1/2, -z+1/2'
'-x, -y, -z'
'x, -y-1/2, z-1/2'

loop_
_atom_site_label
_atom_site_type_symbol
_atom_site_fract_x
_atom_site_fract_y
_atom_site_fract_z
_atom_site_U_iso_or_equiv
_atom_site_adp_type
_atom_site_occupancy
_atom_site_symmetry_multiplicity
_atom_site_calc_flag
_atom_site_refinement_flags
C1 C 0.12266(17) 0.3130(3) 0.71967(14) 0.0328(7) Uani 1 1 d .
H1A H 0.1321 0.2307 0.7294 0.049 Uiso 1 1 calc R
H1B H 0.114 0.3259 0.6716 0.049 Uiso 1 1 calc R
H1C H 0.0795 0.3371 0.735 0.049 Uiso 1 1 calc R
C11 C 0.25215(15) -0.0502(2) 0.99067(14) 0.0227(6) Uani 1 1 d .
C12 C 0.25460(15) -0.0789(2) 0.92273(14) 0.0219(6) Uani 1 1 d .
C13 C 0.18055(16) -0.0724(2) 0.88249(14) 0.0230(6) Uani 1 1 d .
C14 C 0.13268(15) -0.0412(2) 0.92476(14) 0.0228(6) Uani 1 1 d .
C15 C 0.17695(16) -0.0269(2) 0.99180(14) 0.0241(6) Uani 1 1 d .
C16 C 0.31683(18) -0.0534(3) 1.05207(16) 0.0390(8) Uani 1 1 d .
H16A H 0.3139 0.0131 1.0808 0.059 Uiso 1 1 calc R
H16B H 0.3627 -0.05 1.0377 0.059 Uiso 1 1 calc R
H16C H 0.3151 -0.1252 1.0769 0.059 Uiso 1 1 calc R
C17 C 0.32149(18) -0.1181(3) 0.89919(17) 0.0345(7) Uani 1 1 d .
H17A H 0.3652 -0.0806 0.9263 0.052 Uiso 1 1 calc R
H17B H 0.3157 -0.0966 0.8524 0.052 Uiso 1 1 calc R
H17C H 0.3266 -0.2022 0.9038 0.052 Uiso 1 1 calc R
C18 C 0.15647(19) -0.0968(3) 0.80754(15) 0.0344(7) Uani 1 1 d .
H18A H 0.1089 -0.1357 0.7976 0.052 Uiso 1 1 calc R
H18B H 0.1926 -0.1465 0.7942 0.052 Uiso 1 1 calc R
H18C H 0.1524 -0.0236 0.783 0.052 Uiso 1 1 calc R
C19 C 0.04900(16) -0.0345(3) 0.90367(17) 0.0329(7) Uani 1 1 d .
H19A H 0.0341 -0.0024 0.8586 0.049 Uiso 1 1 calc R
H19B H 0.0311 0.0154 0.9347 0.049 Uiso 1 1 calc R
H19C H 0.0284 -0.1123 0.9043 0.049 Uiso 1 1 calc R
C20 C 0.1504(2) -0.0008(3) 1.05508(16) 0.0402(8) Uani 1 1 d .
H20A H 0.1001 0.0282 1.0426 0.06 Uiso 1 1 calc R
H20B H 0.182 0.0577 1.0816 0.06 Uiso 1 1 calc R
H20C H 0.152 -0.0718 1.0813 0.06 Uiso 1 1 calc R
C21 C 0.38547(15) 0.4627(3) 0.98955(15) 0.0283(6) Uani 1 1 d .
C22 C 0.40728(15) 0.4557(3) 0.92738(15) 0.0285(7) Uani 1 1 d .
C23 C 0.43797(15) 0.3427(3) 0.92308(15) 0.0284(7) Uani 1 1 d .
C24 C 0.43491(15) 0.2793(3) 0.98261(15) 0.0288(7) Uani 1 1 d .
C25 C 0.40190(15) 0.3539(3) 1.02365(14) 0.0290(7) Uani 1 1 d .
C26 C 0.3538(2) 0.5705(4) 1.0155(2) 0.0542(11) Uani 1 1 d .
H26A H 0.3399 0.5517 1.057 0.081 Uiso 1 1 calc R
H26B H 0.3107 0.5968 0.9822 0.081 Uiso 1 1 calc R
H26C H 0.3906 0.6321 1.0238 0.081 Uiso 1 1 calc R
C27 C 0.4031(2) 0.5557(3) 0.87747(19) 0.0447(9) Uani 1 1 d .
H27A H 0.4403 0.6138 0.8961 0.067 Uiso 1 1 calc R
H27B H 0.3546 0.5913 0.8689 0.067 Uiso 1 1 calc R
H27C H 0.4119 0.5258 0.8357 0.067 Uiso 1 1 calc R
C28 C 0.47173(18) 0.2996(4) 0.86716(19) 0.0487(10) Uani 1 1 d .
H28A H 0.433 0.2864 0.8269 0.073 Uiso 1 1 calc R
H28B H 0.4979 0.2271 0.8808 0.073 Uiso 1 1 calc R
H28C H 0.5059 0.3578 0.858 0.073 Uiso 1 1 calc R
C29 C 0.4657(2) 0.1584(3) 1.0002(2) 0.0521(10) Uani 1 1 d .
H29A H 0.5188 0.1631 1.0171 0.078 Uiso 1 1 calc R
H29B H 0.4543 0.1095 0.9603 0.078 Uiso 1 1 calc R
H29C H 0.4438 0.1248 1.0345 0.078 Uiso 1 1 calc R
C30 C 0.3890(2) 0.3234(4) 1.09227(16) 0.0527(11) Uani 1 1 d .
H30A H 0.429 0.3545 1.1272 0.079 Uiso 1 1 calc R
H30B H 0.3871 0.2391 1.0968 0.079 Uiso 1 1 calc R
H30C H 0.3427 0.3571 1.0966 0.079 Uiso 1 1 calc R
C31 C 0.05415(16) 0.4925(3) 0.87923(16) 0.0297(7) Uani 1 1 d .
C32 C 0.02315(15) 0.3906(3) 0.90095(16) 0.0275(6) Uani 1 1 d .
C33 C 0.05740(16) 0.3740(3) 0.97056(16) 0.0282(6) Uani 1 1 d .
C34 C 0.11013(17) 0.4647(3) 0.99178(16) 0.0328(7) Uani 1 1 d .
C35 C 0.10827(17) 0.5390(3) 0.93482(18) 0.0334(7) Uani 1 1 d .
C36 C 0.0295(2) 0.5491(4) 0.8104(2) 0.0543(11) Uani 1 1 d .
H36A H 0.0142 0.4889 0.7765 0.082 Uiso 1 1 calc R
H36B H 0.0702 0.593 0.8006 0.082 Uiso 1 1 calc R
H36C H -0.0115 0.6013 0.81 0.082 Uiso 1 1 calc R
C37 C -0.03738(17) 0.3151(3) 0.8584(2) 0.0453(9) Uani 1 1 d .
H37A H -0.0403 0.2417 0.8814 0.068 Uiso 1 1 calc R
H37B H -0.0262 0.2997 0.8153 0.068 Uiso 1 1 calc R
H37C H -0.0842 0.3557 0.8515 0.068 Uiso 1 1 calc R
C38 C 0.0384(2) 0.2794(4) 1.0154(2) 0.0512(10) Uani 1 1 d .
H38A H 0.005 0.3108 1.0408 0.077 Uiso 1 1 calc R
H38B H 0.0831 0.2521 1.0461 0.077 Uiso 1 1 calc R
H38C H 0.0148 0.2147 0.9879 0.077 Uiso 1 1 calc R
C39 C 0.1566(2) 0.4791(5) 1.0628(2) 0.0687(15) Uani 1 1 d .
H39A H 0.188 0.5472 1.0649 0.103 Uiso 1 1 calc R
H39B H 0.187 0.4101 1.0754 0.103 Uiso 1 1 calc R
H39C H 0.1246 0.4891 1.0934 0.103 Uiso 1 1 calc R
C40 C 0.1508(2) 0.6520(3) 0.9335(3) 0.0637(13) Uani 1 1 d .
H40A H 0.1908 0.6568 0.9735 0.096 Uiso 1 1 calc R
H40B H 0.1179 0.7181 0.9323 0.096 Uiso 1 1 calc R
H40C H 0.1708 0.6532 0.8939 0.096 Uiso 1 1 calc R
C101 C 0.44113(18) 0.9421(3) 0.77063(15) 0.0340(7) Uani 1 1 d .
C102 C 0.3822(2) 1.0192(3) 0.74610(16) 0.0381(8) Uani 1 1 d .
H102 H 0.3898 1.1002 0.7519 0.046 Uiso 1 1 calc R
C103 C 0.3130(2) 0.9778(4) 0.71352(18) 0.0473(9) Uani 1 1 d .
H103 H 0.2744 1.031 0.6979 0.057 Uiso 1 1 calc R
C104 C 0.2999(2) 0.8576(4) 0.70359(18) 0.0477(9) Uani 1 1 d .
H104 H 0.2532 0.8302 0.6808 0.057 Uiso 1 1 calc R
C105 C 0.3574(2) 0.7796(4) 0.72814(17) 0.0451(9) Uani 1 1 d .
H105 H 0.3493 0.6987 0.7229 0.054 Uiso 1 1 calc R
C106 C 0.4275(2) 0.8219(3) 0.76075(17) 0.0397(8) Uani 1 1 d .
H106 H 0.4661 0.7685 0.7763 0.048 Uiso 1 1 calc R
C107 C 0.5169(2) 0.9864(4) 0.80600(19) 0.0470(9) Uani 1 1 d .
H10A H 0.5193 0.996 0.8536 0.07 Uiso 1 1 calc R
H10B H 0.5259 1.061 0.7869 0.07 Uiso 1 1 calc R
H10C H 0.554 0.9305 0.8002 0.07 Uiso 1 1 calc R
N1 N 0.23510(11) 0.27058(19) 0.97145(10) 0.0169(4) Uani 1 1 d .
N12 N 0.29776(12) 0.1626(2) 0.88531(11) 0.0205(5) Uani 1 1 d .
H12 H 0.3277(18) 0.115(3) 0.8736(16) 0.027(9) Uiso 1 1 d .
N13 N 0.12556(13) 0.2022(2) 0.87218(12) 0.0208(5) Uani 1 1 d .
H13 H 0.082(2) 0.169(3) 0.8500(18) 0.038(10) Uiso 1 1 d .
N23 N 0.22891(12) 0.4165(2) 0.86359(11) 0.0187(5) Uani 1 1 d .
H23 H 0.2396(19) 0.486(3) 0.8739(17) 0.034(10) Uiso 1 1 d .
Al1 Al 0.20992(5) 0.40655(8) 0.76722(4) 0.02368(19) Uani 1 1 d .
Cl1 Cl 0.19483(6) 0.59216(7) 0.73759(4) 0.0449(2) Uani 1 1 d .
Cl2 Cl 0.30747(5) 0.34865(10) 0.73456(5) 0.0506(2) Uani 1 1 d .
Ti1 Ti 0.21401(2) 0.12102(4) 0.92467(2) 0.01546(12) Uani 1 1 d .
Ti2 Ti 0.30971(2) 0.31444(4) 0.92485(2) 0.01657(12) Uani 1 1 d .
Ti3 Ti 0.15295(2) 0.34974(4) 0.91289(2) 0.01704(12) Uani 1 1 d .

loop_
_atom_site_aniso_label
_atom_site_aniso_U_11
_atom_site_aniso_U_22
_atom_site_aniso_U_33
_atom_site_aniso_U_23
_atom_site_aniso_U_13
_atom_site_aniso_U_12
C1 0.0374(17) 0.0447(19) 0.0134(12) -0.0047(12) 0.0007(12) -0.0221(14)
C11 0.0269(14) 0.0179(13) 0.0224(13) 0.0056(11) 0.0039(11) 0.0032(11)
C12 0.0248(14) 0.0156(13) 0.0253(14) 0.0042(11) 0.0060(11) 0.0041(11)
C13 0.0281(14) 0.0163(13) 0.0244(13) 0.0007(11) 0.0059(11) 0.0001(11)
C14 0.0224(14) 0.0163(13) 0.0300(14) 0.0041(11) 0.0072(11) -0.0034(11)
C15 0.0316(15) 0.0186(14) 0.0244(14) 0.0068(11) 0.0113(11) -0.0004(11)
C16 0.0383(18) 0.045(2) 0.0274(16) 0.0093(14) -0.0040(13) 0.0054(15)
C17 0.0336(17) 0.0285(16) 0.0446(18) 0.0032(14) 0.0156(14) 0.0117(13)
C18 0.0411(18) 0.0342(18) 0.0259(15) -0.0055(13) 0.0036(13) 0.0003(14)
C19 0.0223(15) 0.0279(16) 0.0491(19) 0.0058(14) 0.0100(13) -0.0059(12)
C20 0.051(2) 0.044(2) 0.0332(17) 0.0109(15) 0.0243(15) 0.0078(16)
C21 0.0173(13) 0.0325(16) 0.0316(15) -0.0133(13) -0.0013(11) -0.0057(12)
C22 0.0176(13) 0.0326(17) 0.0329(15) 0.0000(13) 0.0009(11) -0.0118(12)
C23 0.0124(12) 0.0416(18) 0.0317(15) -0.0087(13) 0.0065(11) -0.0058(12)
C24 0.0120(12) 0.0343(17) 0.0369(16) -0.0007(13) -0.0007(11) -0.0003(11)
C25 0.0157(13) 0.0473(19) 0.0216(14) -0.0012(13) 0.0000(11) -0.0022(12)
C26 0.039(2) 0.053(2) 0.065(3) -0.036(2) 0.0008(18) -0.0015(17)
C27 0.0394(19) 0.041(2) 0.052(2) 0.0094(17) 0.0060(16) -0.0183(16)
C28 0.0206(16) 0.081(3) 0.047(2) -0.022(2) 0.0147(14) -0.0018(17)
C29 0.0313(18) 0.043(2) 0.072(3) 0.0095(19) -0.0074(17) 0.0091(16)
C30 0.0329(18) 0.100(3) 0.0231(16) 0.0078(19) 0.0020(14) -0.004(2)
C31 0.0211(14) 0.0295(16) 0.0410(17) 0.0077(13) 0.0122(12) 0.0104(12)
C32 0.0144(13) 0.0279(15) 0.0415(17) 0.0014(13) 0.0091(12) 0.0064(11)
C33 0.0253(15) 0.0288(16) 0.0366(16) 0.0035(13) 0.0194(12) 0.0092(12)
C34 0.0254(15) 0.0393(18) 0.0339(16) -0.0113(14) 0.0077(12) 0.0134(13)
C35 0.0241(15) 0.0180(14) 0.062(2) -0.0040(14) 0.0187(14) 0.0048(12)
C36 0.046(2) 0.064(3) 0.056(2) 0.029(2) 0.0188(18) 0.029(2)
C37 0.0179(15) 0.049(2) 0.066(2) -0.0121(18) 0.0034(15) 0.0025(14)
C38 0.059(2) 0.047(2) 0.063(2) 0.0231(19) 0.045(2) 0.0210(19)
C39 0.050(2) 0.106(4) 0.045(2) -0.041(2) -0.0001(18) 0.027(2)
C40 0.041(2) 0.0234(18) 0.135(4) -0.014(2) 0.039(2) -0.0034(16)
C101 0.0355(17) 0.047(2) 0.0224(14) 0.0022(14) 0.0130(13) 0.0043(15)
C102 0.049(2) 0.0389(19) 0.0279(16) 0.0083(14) 0.0124(14) 0.0045(15)
C103 0.045(2) 0.061(3) 0.0340(18) 0.0121(17) 0.0068(15) 0.0106(18)
C104 0.043(2) 0.067(3) 0.0320(18) 0.0034(18) 0.0066(15) -0.0082(19)
C105 0.055(2) 0.050(2) 0.0351(18) -0.0005(16) 0.0196(16) -0.0077(18)
C106 0.045(2) 0.043(2) 0.0359(18) 0.0014(15) 0.0172(15) 0.0080(16)
C107 0.041(2) 0.053(2) 0.046(2) 0.0004(18) 0.0110(16) 0.0028(17)
N1 0.0178(10) 0.0195(11) 0.0139(10) -0.0002(8) 0.0045(8) 0.0006(8)
N12 0.0167(11) 0.0235(12) 0.0222(11) -0.0013(9) 0.0065(9) 0.0015(9)
N13 0.0184(11) 0.0183(11) 0.0247(12) 0.0029(9) 0.0032(9) -0.0009(9)
N23 0.0195(11) 0.0172(12) 0.0200(11) -0.0003(9) 0.0058(9) -0.0016(9)
Al1 0.0256(4) 0.0268(5) 0.0187(4) 0.0008(3) 0.0055(3) -0.0025(3)
Cl1 0.0725(6) 0.0307(4) 0.0327(4) 0.0099(3) 0.0153(4) 0.0014(4)
Cl2 0.0449(5) 0.0708(7) 0.0420(5) -0.0026(4) 0.0217(4) 0.0072(5)
Ti1 0.0146(2) 0.0147(2) 0.0175(2) 0.00158(17) 0.00441(17) 0.00068(17)
Ti2 0.0127(2) 0.0176(2) 0.0196(2) -0.00092(18) 0.00429(17) -0.00057(17)
Ti3 0.0134(2) 0.0160(2) 0.0225(2) 0.00119(18) 0.00580(17) 0.00139(17)

loop_
_atom_type_symbol
_atom_type_description
_atom_type_scat_dispersion_real
_atom_type_scat_dispersion_imag
_atom_type_scat_source
C C 0.0033 0.0016 'International Tables Vol C Tables 4.2.6.8 and 6.1.1.4'
H H 0 0 'International Tables Vol C Tables 4.2.6.8 and 6.1.1.4'
N N 0.0061 0.0033 'International Tables Vol C Tables 4.2.6.8 and 6.1.1.4'
Al Al 0.0645 0.0514 'International Tables Vol C Tables 4.2.6.8 and 6.1.1.4'
Cl Cl 0.1484 0.1585 'International Tables Vol C Tables 4.2.6.8 and 6.1.1.4'
Ti Ti 0.2776 0.4457 'International Tables Vol C Tables 4.2.6.8 and 6.1.1.4'

loop_
_exptl_crystal_face_index_h
_exptl_crystal_face_index_k
_exptl_crystal_face_index_l
_exptl_crystal_face_perp_dist
-16 10 1 0.269
7 1 0 0.057
-3 -4 0 0.149
0 0 1 0.095
0 0 -1 0.071
1 16 2 0.233

loop_
_geom_angle_atom_site_label_1
_geom_angle_atom_site_label_2
_geom_angle_atom_site_label_3
_geom_angle
C15 C11 C12 108.3(2)
C15 C11 C16 125.3(3)
C12 C11 C16 126.2(3)
C15 C11 Ti1 72.26(15)
C12 C11 Ti1 73.40(15)
C16 C11 Ti1 123.9(2)
C13 C12 C11 107.2(2)
C13 C12 C17 126.2(3)
C11 C12 C17 126.5(3)
C13 C12 Ti1 72.36(15)
C11 C12 Ti1 71.72(15)
C17 C12 Ti1 125.0(2)
C14 C13 C12 108.8(2)
C14 C13 C18 125.4(3)
C12 C13 C18 125.8(3)
C14 C13 Ti1 72.46(16)
C12 C13 Ti1 73.03(16)
C18 C13 Ti1 121.4(2)
C13 C14 C15 107.9(2)
C13 C14 C19 126.1(3)
C15 C14 C19 125.9(3)
C13 C14 Ti1 72.92(16)
C15 C14 Ti1 72.02(15)
C19 C14 Ti1 124.7(2)
C14 C15 C11 107.9(2)
C14 C15 C20 127.3(3)
C11 C15 C20 124.6(3)
C14 C15 Ti1 73.10(15)
C11 C15 Ti1 72.77(15)
C20 C15 Ti1 123.3(2)
C22 C21 C25 108.3(3)
C22 C21 C26 125.1(3)
C25 C21 C26 126.6(3)
C22 C21 Ti2 73.93(16)
C25 C21 Ti2 71.46(16)
C26 C21 Ti2 122.8(2)
C23 C22 C21 108.1(3)
C23 C22 C27 126.7(3)
C21 C22 C27 125.1(3)
C23 C22 Ti2 72.85(17)
C21 C22 Ti2 71.64(16)
C27 C22 Ti2 124.6(2)
C22 C23 C24 108.1(3)
C22 C23 C28 126.0(3)
C24 C23 C28 125.9(3)
C22 C23 Ti2 72.98(16)
C24 C23 Ti2 71.37(16)
C28 C23 Ti2 123.9(2)
C23 C24 C25 107.8(3)
C23 C24 C29 125.3(3)
C25 C24 C29 126.7(3)
C23 C24 Ti2 74.05(16)
C25 C24 Ti2 71.58(15)
C29 C24 Ti2 123.0(2)
C21 C25 C24 107.8(3)
C21 C25 C30 126.2(3)
C24 C25 C30 126.0(3)
C21 C25 Ti2 73.73(15)
C24 C25 Ti2 73.30(16)
C30 C25 Ti2 120.2(2)
C32 C31 C35 108.6(3)
C32 C31 C36 125.8(3)
C35 C31 C36 125.4(3)
C32 C31 Ti3 72.46(16)
C35 C31 Ti3 71.40(16)
C36 C31 Ti3 126.1(2)
C31 C32 C33 107.6(3)
C31 C32 C37 126.2(3)
C33 C32 C37 126.2(3)
C31 C32 Ti3 73.60(16)
C33 C32 Ti3 70.95(15)
C37 C32 Ti3 122.5(2)
C34 C33 C32 108.6(3)
C34 C33 C38 125.5(3)
C32 C33 C38 125.8(3)
C34 C33 Ti3 72.02(16)
C32 C33 Ti3 74.42(16)
C38 C33 Ti3 121.9(2)
C33 C34 C35 107.6(3)
C33 C34 C39 124.6(4)
C35 C34 C39 127.8(4)
C33 C34 Ti3 72.98(17)
C35 C34 Ti3 73.85(17)
C39 C34 Ti3 120.4(2)
C31 C35 C34 107.5(3)
C31 C35 C40 125.1(4)
C34 C35 C40 127.2(4)
C31 C35 Ti3 74.16(17)
C34 C35 Ti3 71.07(17)
C40 C35 Ti3 123.9(2)
C106 C101 C102 117.6(3)
C106 C101 C107 120.9(3)
C102 C101 C107 121.5(3)
C103 C102 C101 121.1(4)
C102 C103 C104 120.9(4)
C105 C104 C103 118.9(4)
C104 C105 C106 120.0(4)
C101 C106 C105 121.4(3)
Ti2 N1 Ti3 97.52(10)
Ti2 N1 Ti1 94.05(9)
Ti3 N1 Ti1 93.94(9)
Ti2 N12 Ti1 94.02(11)
Ti3 N13 Ti1 94.37(10)
Al1 N23 Ti3 119.80(12)
Al1 N23 Ti2 121.11(12)
Ti3 N23 Ti2 88.94(9)
N23 Al1 C1 117.51(12)
N23 Al1 Cl2 111.56(8)
C1 Al1 Cl2 109.31(11)
N23 Al1 Cl1 101.84(9)
C1 Al1 Cl1 110.19(11)
Cl2 Al1 Cl1 105.58(5)
N1 Ti1 N13 84.26(10)
N1 Ti1 N12 84.40(10)
N13 Ti1 N12 107.74(10)
N1 Ti1 C15 113.06(10)
N13 Ti1 C15 109.15(10)
N12 Ti1 C15 140.39(10)
N1 Ti1 C11 116.27(10)
N13 Ti1 C11 142.30(10)
N12 Ti1 C11 105.59(10)
C15 Ti1 C11 34.97(10)
N1 Ti1 C14 136.98(10)
N13 Ti1 C14 85.23(10)
N12 Ti1 C14 138.37(10)
C15 Ti1 C14 34.88(10)
C11 Ti1 C14 57.92(10)
N1 Ti1 C13 170.72(9)
N13 Ti1 C13 97.20(10)
N12 Ti1 C13 103.76(10)
C15 Ti1 C13 57.79(10)
C11 Ti1 C13 57.68(10)
C14 Ti1 C13 34.62(10)
N1 Ti1 C12 144.14(9)
N13 Ti1 C12 131.45(10)
N12 Ti1 C12 86.53(10)
C15 Ti1 C12 58.10(10)
C11 Ti1 C12 34.88(9)
C14 Ti1 C12 57.83(10)
C13 Ti1 C12 34.62(9)
N1 Ti1 Ti3 42.73(6)
N13 Ti1 Ti3 41.77(7)
N12 Ti1 Ti3 94.82(8)
C15 Ti1 Ti3 122.51(8)
C11 Ti1 Ti3 149.60(7)
C14 Ti1 Ti3 118.14(7)
C13 Ti1 Ti3 138.83(7)
C12 Ti1 Ti3 173.12(7)
N1 Ti1 Ti2 42.66(7)
N13 Ti1 Ti2 94.50(8)
N12 Ti1 Ti2 42.01(7)
C15 Ti1 Ti2 145.10(7)
C11 Ti1 Ti2 122.31(7)
C14 Ti1 Ti2 179.59(8)
C13 Ti1 Ti2 145.76(7)
C12 Ti1 Ti2 122.56(7)
Ti3 Ti1 Ti2 61.48(3)
N12 Ti2 N1 86.98(10)
N12 Ti2 N23 105.14(10)
N1 Ti2 N23 86.49(9)
N12 Ti2 C25 121.61(11)
N1 Ti2 C25 95.21(10)
N23 Ti2 C25 133.25(11)
N12 Ti2 C24 93.36(10)
N1 Ti2 C24 116.55(10)
N23 Ti2 C24 151.44(10)
C25 Ti2 C24 35.12(11)
N12 Ti2 C21 150.88(10)
N1 Ti2 C21 108.12(10)
N23 Ti2 C21 100.62(11)
C25 Ti2 C21 34.81(11)
C24 Ti2 C21 57.74(11)
N12 Ti2 C23 97.57(10)
N1 Ti2 C23 150.71(10)
N23 Ti2 C23 119.61(10)
C25 Ti2 C23 57.80(10)
C24 Ti2 C23 34.58(11)
C21 Ti2 C23 57.22(10)
N12 Ti2 C22 128.87(11)
N1 Ti2 C22 142.00(10)
N23 Ti2 C22 94.14(10)
C25 Ti2 C22 57.66(11)
C24 Ti2 C22 57.36(11)
C21 Ti2 C22 34.42(11)
C23 Ti2 C22 34.17(11)
N12 Ti2 Ti1 43.97(7)
N1 Ti2 Ti1 43.29(7)
N23 Ti2 Ti1 94.06(7)
C25 Ti2 Ti1 118.59(8)
C24 Ti2 Ti1 114.19(8)
C21 Ti2 Ti1 147.12(8)
C23 Ti2 Ti1 136.56(8)
C22 Ti2 Ti1 170.61(8)
N12 Ti2 Ti3 94.41(7)
N1 Ti2 Ti3 41.25(6)
N23 Ti2 Ti3 45.46(6)
C25 Ti2 Ti3 123.97(8)
C24 Ti2 Ti3 155.79(8)
C21 Ti2 Ti3 113.48(8)
C23 Ti2 Ti3 163.39(8)
C22 Ti2 Ti3 130.16(8)
Ti1 Ti2 Ti3 59.23(2)
N13 Ti3 N1 86.95(10)
N13 Ti3 N23 104.97(10)
N1 Ti3 N23 86.61(9)
N13 Ti3 C34 134.05(12)
N1 Ti3 C34 100.62(10)
N23 Ti3 C34 120.59(12)
N13 Ti3 C33 99.56(11)
N1 Ti3 C33 108.97(10)
N23 Ti3 C33 151.62(10)
C34 Ti3 C33 35.00(11)
N13 Ti3 C35 144.58(11)
N1 Ti3 C35 124.50(11)
N23 Ti3 C35 93.82(11)
C34 Ti3 C35 35.08(12)
C33 Ti3 C35 57.81(11)
N13 Ti3 C32 88.21(10)
N1 Ti3 C32 141.30(10)
N23 Ti3 C32 131.56(10)
C34 Ti3 C32 57.94(11)
C33 Ti3 C32 34.64(10)
C35 Ti3 C32 57.40(10)
N13 Ti3 C31 111.40(11)
N1 Ti3 C31 157.68(10)
N23 Ti3 C31 100.06(10)
C34 Ti3 C31 57.61(11)
C33 Ti3 C31 57.02(10)
C35 Ti3 C31 34.45(11)
C32 Ti3 C31 33.94(10)
N13 Ti3 Ti1 43.87(7)
N1 Ti3 Ti1 43.33(7)
N23 Ti3 Ti1 94.24(7)
C34 Ti3 Ti1 130.42(9)
C33 Ti3 Ti1 113.47(8)
C35 Ti3 Ti1 164.78(9)
C32 Ti3 Ti1 123.91(8)
C31 Ti3 Ti1 154.48(8)
N13 Ti3 Ti2 94.26(7)
N1 Ti3 Ti2 41.23(7)
N23 Ti3 Ti2 45.61(6)
C34 Ti3 Ti2 121.11(8)
C33 Ti3 Ti2 146.46(8)
C35 Ti3 Ti2 119.81(8)
C32 Ti3 Ti2 176.70(8)
C31 Ti3 Ti2 142.77(8)
Ti1 Ti3 Ti2 59.291(18)

loop_
_geom_bond_atom_site_label_1
_geom_bond_atom_site_label_2
_geom_bond_distance
C1 Al1 1.977(3)
C11 C15 1.419(4)
C11 C12 1.425(4)
C11 C16 1.506(4)
C11 Ti1 2.365(3)
C12 C13 1.418(4)
C12 C17 1.493(4)
C12 Ti1 2.387(3)
C13 C14 1.414(4)
C13 C18 1.502(4)
C13 Ti1 2.378(3)
C14 C15 1.418(4)
C14 C19 1.504(4)
C14 Ti1 2.373(3)
C15 C20 1.506(4)
C15 Ti1 2.359(3)
C21 C22 1.412(4)
C21 C25 1.410(5)
C21 C26 1.501(5)
C21 Ti2 2.371(3)
C22 C23 1.410(5)
C22 C27 1.507(5)
C22 Ti2 2.400(3)
C23 C24 1.416(4)
C23 C28 1.498(4)
C23 Ti2 2.399(3)
C24 C25 1.420(4)
C24 C29 1.492(5)
C24 Ti2 2.364(3)
C25 C30 1.505(4)
C25 Ti2 2.342(3)
C31 C32 1.403(4)
C31 C35 1.418(5)
C31 C36 1.503(5)
C31 Ti3 2.411(3)
C32 C33 1.414(4)
C32 C37 1.505(4)
C32 Ti3 2.397(3)
C33 C34 1.411(5)
C33 C38 1.498(5)
C33 Ti3 2.352(3)
C34 C35 1.421(5)
C34 C39 1.498(5)
C34 Ti3 2.339(3)
C35 C40 1.504(5)
C35 Ti3 2.375(3)
C101 C106 1.389(5)
C101 C102 1.392(5)
C101 C107 1.498(5)
C102 C103 1.374(5)
C103 C104 1.388(6)
C104 C105 1.380(6)
C105 C106 1.391(5)
N1 Ti2 1.911(2)
N1 Ti3 1.912(2)
N1 Ti1 1.934(2)
N12 Ti2 1.887(3)
N12 Ti1 1.958(2)
N13 Ti3 1.878(2)
N13 Ti1 1.954(2)
N23 Al1 1.902(2)
N23 Ti3 2.049(2)
N23 Ti2 2.055(2)
Al1 Cl2 2.1630(13)
Al1 Cl1 2.1847(15)
Ti1 Ti3 2.8115(12)
Ti1 Ti2 2.8133(10)
Ti2 Ti3 2.8751(10)
